data_2227846
loop_
_publ_author_name
'Farag, Abeer Mohamed'
'Teoh, Siang Guan'
'Osman, Hasnah'
'Yeap, Chin Sing'
'Fun, Hoong-Kun'

_publ_section_title
;
 4-Chloro-2-(6-nitro-1<i>H</i>-benzimidazol-2-yl)phenol
 <i>N</i>,<i>N</i>-dimethylformamide solvate
;
_journal_coeditor_code NG5046
_journal_issue 11
_journal_name_full 'Acta Crystallographica Section E'
_journal_page_first o2863
_journal_paper_doi 10.1107/S1600536810041243
_journal_volume 66
_journal_year 2010
_chemical_formula_iupac 'C13 H8 Cl N3 O3, C3 H7 N O'
_chemical_formula_moiety 'C13 H8 Cl N3 O3, C3 H7 N O'
_chemical_formula_sum 'C16 H15 Cl N4 O4'
_chemical_formula_weight 362.77
_chemical_name_systematic
;
4-Chloro-2-(6-nitro-1<i>H</i>-benzimidazol-2-yl)phenol
<i>N</i>,<i>N</i>-dimethylformamide solvate
;
_space_group_IT_number 15
_symmetry_cell_setting monoclinic
_symmetry_space_group_name_Hall '-C 2yc'
_symmetry_space_group_name_H-M 'C 1 2/c 1'
_atom_sites_solution_hydrogens geom
_atom_sites_solution_primary direct
_atom_sites_solution_secondary difmap
_audit_creation_method SHELXL-97
_cell_angle_alpha 90.00
_cell_angle_beta 119.232(2)
_cell_angle_gamma 90.00
_cell_formula_units_Z 8
_cell_length_a 15.200(2)
_cell_length_b 18.355(2)
_cell_length_c 13.279(3)
_cell_measurement_reflns_used 3050
_cell_measurement_temperature 100.00(10)
_cell_measurement_theta_max 29.59
_cell_measurement_theta_min 2.83
_cell_volume 3233.0(9)
_computing_cell_refinement 'SAINT (Bruker, 2009)'
_computing_data_collection 'APEX2 (Bruker, 2009)'
_computing_data_reduction 'SAINT (Bruker, 2009)'
_computing_molecular_graphics 'SHELXTL (Sheldrick, 2008)'
_computing_publication_material 'SHELXTL (Sheldrick, 2008) and PLATON (Spek, 2009)'
_computing_structure_refinement 'SHELXTL (Sheldrick, 2008)'
_computing_structure_solution 'SHELXTL (Sheldrick, 2008)'
_diffrn_ambient_temperature 100
_diffrn_measured_fraction_theta_full 0.999
_diffrn_measured_fraction_theta_max 0.999
_diffrn_measurement_device_type 'Bruker APEXII DUO CCD area-detector'
_diffrn_measurement_method '\f and \w scans'
_diffrn_radiation_monochromator graphite
_diffrn_radiation_source 'fine-focus sealed tube'
_diffrn_radiation_type MoK\a
_diffrn_radiation_wavelength 0.71073
_diffrn_reflns_av_R_equivalents 0.0414
_diffrn_reflns_av_sigmaI/netI 0.0375
_diffrn_reflns_limit_h_max 19
_diffrn_reflns_limit_h_min -19
_diffrn_reflns_limit_k_max 23
_diffrn_reflns_limit_k_min -23
_diffrn_reflns_limit_l_max 17
_diffrn_reflns_limit_l_min -17
_diffrn_reflns_number 14542
_diffrn_reflns_theta_full 27.50
_diffrn_reflns_theta_max 27.50
_diffrn_reflns_theta_min 1.89
_diffrn_standards_number 0
_exptl_absorpt_coefficient_mu 0.267
_exptl_absorpt_correction_T_max 0.9865
_exptl_absorpt_correction_T_min 0.8888
_exptl_absorpt_correction_type multi-scan
_exptl_absorpt_process_details '(<i>SADABS</i>; Bruker, 2009)'
_exptl_crystal_colour orange
_exptl_crystal_density_diffrn 1.491
_exptl_crystal_density_method 'not measured'
_exptl_crystal_description plate
_exptl_crystal_F_000 1504
_exptl_crystal_size_max 0.45
_exptl_crystal_size_mid 0.12
_exptl_crystal_size_min 0.05
_refine_diff_density_max 0.778
_refine_diff_density_min -0.343
_refine_ls_extinction_method none
_refine_ls_goodness_of_fit_ref 1.072
_refine_ls_hydrogen_treatment constr
_refine_ls_matrix_type full
_refine_ls_number_parameters 228
_refine_ls_number_reflns 3719
_refine_ls_number_restraints 0
_refine_ls_restrained_S_all 1.072
_refine_ls_R_factor_all 0.0857
_refine_ls_R_factor_gt 0.0645
_refine_ls_shift/su_max 0.000
_refine_ls_shift/su_mean <0.001
_refine_ls_structure_factor_coef Fsqd
_refine_ls_weighting_details 'calc w=1/[\s^2^(Fo^2^)+(0.0961P)^2^+7.3038P] where P=(Fo^2^+2Fc^2^)/3'
_refine_ls_weighting_scheme calc
_refine_ls_wR_factor_gt 0.1845
_refine_ls_wR_factor_ref 0.2008
_reflns_number_gt 2771
_reflns_number_total 3719
_reflns_threshold_expression 'I > 2\s(I)'
_cod_data_source_file ng5046.cif
_cod_data_source_block I
_cod_original_cell_volume 3233.1(9)
_cod_original_sg_symbol_H-M 'C 2/c'
_cod_database_code 2227846
_cod_database_fobs_code 2227846

loop_
_symmetry_equiv_pos_as_xyz
'x, y, z'
'-x, y, -z+1/2'
'x+1/2, y+1/2, z'
'-x+1/2, y+1/2, -z+1/2'
'-x, -y, -z'
'x, -y, z-1/2'
'-x+1/2, -y+1/2, -z'
'x+1/2, -y+1/2, z-1/2'

loop_
_atom_site_type_symbol
_atom_site_label
_atom_site_fract_x
_atom_site_fract_y
_atom_site_fract_z
_atom_site_U_iso_or_equiv
_atom_site_adp_type
_atom_site_calc_flag
_atom_site_refinement_flags
_atom_site_occupancy
_atom_site_disorder_assembly
_atom_site_disorder_group
Cl Cl1 -0.29053(6) 0.25697(4) 0.23736(8) 0.0465(3) Uani d . 1 . .
O O1 0.37235(16) 0.53844(13) 0.5412(2) 0.0418(6) Uani d . 1 . .
O O2 0.36636(17) 0.65517(14) 0.5483(2) 0.0444(6) Uani d . 1 . .
O O3 -0.28130(16) 0.57579(11) 0.23880(19) 0.0362(5) Uani d . 1 . .
H H1O3 -0.2293 0.5904 0.2591 0.054 Uiso d R 1 . .
N N1 -0.00189(16) 0.46895(13) 0.37354(18) 0.0242(5) Uani d . 1 . .
H H1N1 0.0057 0.4209 0.3772 0.029 Uiso d R 1 . .
N N2 -0.08820(17) 0.57321(12) 0.33366(19) 0.0245(5) Uani d . 1 . .
N N3 0.32588(18) 0.59601(15) 0.5240(2) 0.0327(6) Uani d . 1 . .
C C1 0.06745(19) 0.52535(15) 0.4062(2) 0.0227(5) Uani d . 1 . .
C C2 0.1718(2) 0.52401(16) 0.4543(2) 0.0261(6) Uani d . 1 . .
H H2A 0.2085 0.4809 0.4719 0.031 Uiso calc R 1 . .
C C3 0.21629(19) 0.59173(15) 0.4736(2) 0.0250(6) Uani d . 1 . .
C C4 0.1634(2) 0.65760(16) 0.4484(2) 0.0304(6) Uani d . 1 . .
H H4A 0.1978 0.7016 0.4629 0.036 Uiso calc R 1 . .
C C5 0.0598(2) 0.65720(16) 0.4018(2) 0.0287(6) Uani d . 1 . .
H H5A 0.0233 0.7004 0.3852 0.034 Uiso calc R 1 . .
C C6 0.0120(2) 0.59004(15) 0.3807(2) 0.0250(6) Uani d . 1 . .
C C7 -0.09359(19) 0.50080(15) 0.3299(2) 0.0228(5) Uani d . 1 . .
C C8 -0.18949(19) 0.46199(14) 0.2832(2) 0.0218(5) Uani d . 1 . .
C C9 -0.2793(2) 0.50277(16) 0.2409(2) 0.0269(6) Uani d . 1 . .
C C10 -0.3707(2) 0.46580(18) 0.2000(3) 0.0342(7) Uani d . 1 . .
H H10A -0.4303 0.4923 0.1719 0.041 Uiso calc R 1 . .
C C11 -0.3743(2) 0.39127(18) 0.2004(2) 0.0339(7) Uani d . 1 . .
H H11A -0.4355 0.3674 0.1750 0.041 Uiso calc R 1 . .
C C12 -0.2861(2) 0.35177(17) 0.2390(2) 0.0301(6) Uani d . 1 . .
C C13 -0.1943(2) 0.38598(15) 0.2804(2) 0.0254(6) Uani d . 1 . .
H H13A -0.1357 0.3586 0.3064 0.030 Uiso calc R 1 . .
O O4 0.0524(2) 0.32533(15) 0.3936(3) 0.0728(9) Uani d . 1 . .
N N4 0.0760(2) 0.20375(15) 0.4053(2) 0.0374(6) Uani d . 1 . .
C C14 0.0997(3) 0.2715(2) 0.3954(4) 0.0526(9) Uani d . 1 . .
H H14A 0.1575 0.2787 0.3892 0.063 Uiso calc R 1 . .
C C15 -0.0141(3) 0.1904(3) 0.4121(4) 0.0611(11) Uani d . 1 . .
H H15A -0.0317 0.2334 0.4394 0.092 Uiso calc R 1 . .
H H15B -0.0026 0.1509 0.4645 0.092 Uiso calc R 1 . .
H H15C -0.0681 0.1779 0.3370 0.092 Uiso calc R 1 . .
C C16 0.1378(4) 0.1427(2) 0.4137(4) 0.0710(13) Uani d . 1 . .
H H16A 0.1942 0.1590 0.4061 0.106 Uiso calc R 1 . .
H H16B 0.0989 0.1085 0.3534 0.106 Uiso calc R 1 . .
H H16C 0.1616 0.1195 0.4873 0.106 Uiso calc R 1 . .

loop_
_atom_site_aniso_label
_atom_site_aniso_U_11
_atom_site_aniso_U_22
_atom_site_aniso_U_33
_atom_site_aniso_U_12
_atom_site_aniso_U_13
_atom_site_aniso_U_23
Cl1 0.0443(5) 0.0298(4) 0.0618(5) -0.0138(3) 0.0230(4) -0.0003(3)
O1 0.0249(11) 0.0443(14) 0.0522(13) -0.0012(10) 0.0157(10) -0.0013(10)
O2 0.0298(12) 0.0452(14) 0.0561(14) -0.0158(10) 0.0192(10) -0.0078(11)
O3 0.0252(10) 0.0291(11) 0.0515(13) 0.0043(8) 0.0164(10) -0.0016(9)
N1 0.0197(11) 0.0250(12) 0.0278(11) 0.0006(9) 0.0116(9) 0.0019(9)
N2 0.0230(11) 0.0238(12) 0.0279(11) -0.0039(9) 0.0135(9) -0.0012(9)
N3 0.0229(12) 0.0402(15) 0.0341(12) -0.0047(11) 0.0133(10) -0.0033(10)
C1 0.0209(12) 0.0270(14) 0.0217(11) -0.0059(10) 0.0115(10) -0.0023(10)
C2 0.0226(13) 0.0301(15) 0.0271(12) 0.0008(11) 0.0134(10) -0.0006(10)
C3 0.0172(12) 0.0326(15) 0.0248(12) -0.0051(10) 0.0101(10) -0.0024(10)
C4 0.0292(15) 0.0276(15) 0.0334(14) -0.0087(11) 0.0145(11) -0.0046(11)
C5 0.0273(14) 0.0251(14) 0.0325(14) 0.0016(11) 0.0138(11) -0.0001(11)
C6 0.0235(13) 0.0276(14) 0.0235(12) -0.0018(11) 0.0112(10) -0.0020(10)
C7 0.0196(12) 0.0290(14) 0.0217(11) -0.0008(10) 0.0114(10) 0.0009(10)
C8 0.0187(12) 0.0248(14) 0.0219(11) -0.0025(10) 0.0100(10) -0.0007(9)
C9 0.0226(13) 0.0294(15) 0.0281(13) 0.0011(11) 0.0119(11) 0.0008(10)
C10 0.0186(13) 0.0455(19) 0.0371(15) 0.0020(12) 0.0124(12) -0.0009(13)
C11 0.0227(14) 0.0443(18) 0.0328(14) -0.0118(12) 0.0121(11) -0.0024(12)
C12 0.0288(14) 0.0309(15) 0.0299(13) -0.0094(12) 0.0138(11) -0.0005(11)
C13 0.0213(13) 0.0276(14) 0.0264(12) -0.0011(10) 0.0110(10) 0.0019(10)
O4 0.073(2) 0.0341(15) 0.099(2) 0.0211(14) 0.0322(18) 0.0026(14)
N4 0.0405(15) 0.0347(15) 0.0394(14) -0.0003(11) 0.0214(12) -0.0028(11)
C14 0.048(2) 0.041(2) 0.066(2) -0.0015(17) 0.0258(18) 0.0046(17)
C15 0.048(2) 0.070(3) 0.064(2) -0.001(2) 0.027(2) 0.009(2)
C16 0.092(4) 0.051(3) 0.078(3) 0.023(2) 0.049(3) 0.000(2)

loop_
_atom_type_symbol
_atom_type_description
_atom_type_scat_dispersion_real
_atom_type_scat_dispersion_imag
_atom_type_scat_source
C C 0.0033 0.0016 'International Tables Vol C Tables 4.2.6.8 and 6.1.1.4'
H H 0.0000 0.0000 'International Tables Vol C Tables 4.2.6.8 and 6.1.1.4'
N N 0.0061 0.0033 'International Tables Vol C Tables 4.2.6.8 and 6.1.1.4'
O O 0.0106 0.0060 'International Tables Vol C Tables 4.2.6.8 and 6.1.1.4'
Cl Cl 0.1484 0.1585 'International Tables Vol C Tables 4.2.6.8 and 6.1.1.4'

loop_
_geom_angle_atom_site_label_1
_geom_angle_atom_site_label_2
_geom_angle_atom_site_label_3
_geom_angle_site_symmetry_1
_geom_angle_site_symmetry_3
_geom_angle
_geom_angle_publ_flag
C9 O3 H1O3 . . 110.0 ?
C7 N1 C1 . . 106.1(2) ?
C7 N1 H1N1 . . 122.1 ?
C1 N1 H1N1 . . 131.8 ?
C7 N2 C6 . . 106.1(2) ?
O2 N3 O1 . . 123.4(3) ?
O2 N3 C3 . . 119.1(3) ?
O1 N3 C3 . . 117.5(2) ?
N1 C1 C2 . . 130.7(3) ?
N1 C1 C6 . . 106.4(2) ?
C2 C1 C6 . . 122.9(3) ?
C3 C2 C1 . . 114.6(3) ?
C3 C2 H2A . . 122.7 ?
C1 C2 H2A . . 122.7 ?
C2 C3 C4 . . 124.2(3) ?
C2 C3 N3 . . 118.6(3) ?
C4 C3 N3 . . 117.1(2) ?
C5 C4 C3 . . 119.9(3) ?
C5 C4 H4A . . 120.0 ?
C3 C4 H4A . . 120.0 ?
C4 C5 C6 . . 117.6(3) ?
C4 C5 H5A . . 121.2 ?
C6 C5 H5A . . 121.2 ?
N2 C6 C5 . . 130.4(3) ?
N2 C6 C1 . . 108.9(2) ?
C5 C6 C1 . . 120.8(2) ?
N2 C7 N1 . . 112.6(2) ?
N2 C7 C8 . . 122.2(2) ?
N1 C7 C8 . . 125.2(2) ?
C13 C8 C9 . . 119.4(2) ?
C13 C8 C7 . . 121.8(2) ?
C9 C8 C7 . . 118.8(2) ?
O3 C9 C10 . . 118.0(3) ?
O3 C9 C8 . . 123.1(2) ?
C10 C9 C8 . . 118.9(3) ?
C11 C10 C9 . . 121.2(3) ?
C11 C10 H10A . . 119.4 ?
C9 C10 H10A . . 119.4 ?
C10 C11 C12 . . 119.5(3) ?
C10 C11 H11A . . 120.3 ?
C12 C11 H11A . . 120.3 ?
C13 C12 C11 . . 121.3(3) ?
C13 C12 Cl1 . . 119.1(2) ?
C11 C12 Cl1 . . 119.6(2) ?
C12 C13 C8 . . 119.7(3) ?
C12 C13 H13A . . 120.1 ?
C8 C13 H13A . . 120.1 ?
C14 N4 C16 . . 123.0(4) ?
C14 N4 C15 . . 118.9(3) ?
C16 N4 C15 . . 118.0(4) ?
O4 C14 N4 . . 125.4(4) ?
O4 C14 H14A . . 117.3 ?
N4 C14 H14A . . 117.3 ?
N4 C15 H15A . . 109.5 ?
N4 C15 H15B . . 109.5 ?
H15A C15 H15B . . 109.5 ?
N4 C15 H15C . . 109.5 ?
H15A C15 H15C . . 109.5 ?
H15B C15 H15C . . 109.5 ?
N4 C16 H16A . . 109.5 ?
N4 C16 H16B . . 109.5 ?
H16A C16 H16B . . 109.5 ?
N4 C16 H16C . . 109.5 ?
H16A C16 H16C . . 109.5 ?
H16B C16 H16C . . 109.5 ?

loop_
_geom_bond_atom_site_label_1
_geom_bond_atom_site_label_2
_geom_bond_site_symmetry_2
_geom_bond_distance
_geom_bond_publ_flag
Cl1 C12 . 1.741(3) ?
O1 N3 . 1.229(3) ?
O2 N3 . 1.212(3) ?
O3 C9 . 1.341(3) ?
O3 H1O3 . 0.7498 ?
N1 C7 . 1.354(3) ?
N1 C1 . 1.387(3) ?
N1 H1N1 . 0.8875 ?
N2 C7 . 1.331(4) ?
N2 C6 . 1.370(3) ?
N3 C3 . 1.463(3) ?
C1 C2 . 1.391(4) ?
C1 C6 . 1.399(4) ?
C2 C3 . 1.378(4) ?
C2 H2A . 0.9300 ?
C3 C4 . 1.399(4) ?
C4 C5 . 1.383(4) ?
C4 H4A . 0.9300 ?
C5 C6 . 1.388(4) ?
C5 H5A . 0.9300 ?
C7 C8 . 1.461(4) ?
C8 C13 . 1.397(4) ?
C8 C9 . 1.411(4) ?
C9 C10 . 1.396(4) ?
C10 C11 . 1.369(5) ?
C10 H10A . 0.9300 ?
C11 C12 . 1.384(4) ?
C11 H11A . 0.9300 ?
C12 C13 . 1.376(4) ?
C13 H13A . 0.9300 ?
O4 C14 . 1.216(5) ?
N4 C14 . 1.319(5) ?
N4 C16 . 1.431(5) ?
N4 C15 . 1.437(5) ?
C14 H14A . 0.9300 ?
C15 H15A . 0.9600 ?
C15 H15B . 0.9600 ?
C15 H15C . 0.9600 ?
C16 H16A . 0.9600 ?
C16 H16B . 0.9600 ?
C16 H16C . 0.9600 ?

loop_
_geom_hbond_atom_site_label_D
_geom_hbond_atom_site_label_H
_geom_hbond_atom_site_label_A
_geom_hbond_site_symmetry_A
_geom_hbond_distance_DH
_geom_hbond_distance_HA
_geom_hbond_distance_DA
_geom_hbond_angle_DHA
_geom_hbond_publ_flag
O3 H1O3 N2 . 0.75 1.90 2.568(4) 149 yes
N1 H1N1 O4 . 0.89 1.86 2.736(4) 167 yes
C13 H13A O4 . 0.93 2.58 3.472(5) 161 yes

loop_
_geom_torsion_atom_site_label_1
_geom_torsion_atom_site_label_2
_geom_torsion_atom_site_label_3
_geom_torsion_atom_site_label_4
_geom_torsion_site_symmetry_1
_geom_torsion_site_symmetry_2
_geom_torsion_site_symmetry_3
_geom_torsion_site_symmetry_4
_geom_torsion
_geom_torsion_publ_flag
C7 N1 C1 C2 . . . . -179.0(3) ?
C7 N1 C1 C6 . . . . 0.6(3) ?
N1 C1 C2 C3 . . . . 178.8(2) ?
C6 C1 C2 C3 . . . . -0.8(4) ?
C1 C2 C3 C4 . . . . 0.2(4) ?
C1 C2 C3 N3 . . . . -180.0(2) ?
O2 N3 C3 C2 . . . . -175.2(3) ?
O1 N3 C3 C2 . . . . 3.6(4) ?
O2 N3 C3 C4 . . . . 4.6(4) ?
O1 N3 C3 C4 . . . . -176.6(2) ?
C2 C3 C4 C5 . . . . 0.5(4) ?
N3 C3 C4 C5 . . . . -179.3(2) ?
C3 C4 C5 C6 . . . . -0.7(4) ?
C7 N2 C6 C5 . . . . 178.3(3) ?
C7 N2 C6 C1 . . . . -0.4(3) ?
C4 C5 C6 N2 . . . . -178.5(3) ?
C4 C5 C6 C1 . . . . 0.1(4) ?
N1 C1 C6 N2 . . . . -0.1(3) ?
C2 C1 C6 N2 . . . . 179.5(2) ?
N1 C1 C6 C5 . . . . -179.0(2) ?
C2 C1 C6 C5 . . . . 0.6(4) ?
C6 N2 C7 N1 . . . . 0.8(3) ?
C6 N2 C7 C8 . . . . -179.2(2) ?
C1 N1 C7 N2 . . . . -0.9(3) ?
C1 N1 C7 C8 . . . . 179.1(2) ?
N2 C7 C8 C13 . . . . -179.5(2) ?
N1 C7 C8 C13 . . . . 0.4(4) ?
N2 C7 C8 C9 . . . . -0.2(4) ?
N1 C7 C8 C9 . . . . 179.8(2) ?
C13 C8 C9 O3 . . . . -178.9(2) ?
C7 C8 C9 O3 . . . . 1.7(4) ?
C13 C8 C9 C10 . . . . 1.7(4) ?
C7 C8 C9 C10 . . . . -177.7(2) ?
O3 C9 C10 C11 . . . . -179.4(3) ?
C8 C9 C10 C11 . . . . 0.0(4) ?
C9 C10 C11 C12 . . . . -1.9(4) ?
C10 C11 C12 C13 . . . . 2.1(4) ?
C10 C11 C12 Cl1 . . . . -178.9(2) ?
C11 C12 C13 C8 . . . . -0.4(4) ?
Cl1 C12 C13 C8 . . . . -179.4(2) ?
C9 C8 C13 C12 . . . . -1.5(4) ?
C7 C8 C13 C12 . . . . 177.9(2) ?
C16 N4 C14 O4 . . . . -176.2(4) ?
C15 N4 C14 O4 . . . . 1.6(6) ?
